data_4076722
loop_
_publ_author_name
'M\"uller, Christian'
'Lachicotte, Rene J.'
'Jones, William D.'

_publ_section_title
;
 Thermal and Photochemical Silicon&#x2212;Carbon Bond Activation in
 Donor-Stabilized Platinum(0)&#x2212;Alkyne Complexes
;
_journal_issue 6
_journal_name_full Organometallics
_journal_page_first 1190
_journal_paper_doi 10.1021/om010984g
_journal_volume 21
_journal_year 2002
_chemical_formula_sum 'C37 H62 P2 Pt Si'
_chemical_formula_weight 791.99
_chemical_name_common (dchpe)Pt(SiMe3)(CCPh)
_chemical_name_systematic
; 

 ? 

;
_space_group_IT_number 14
_symmetry_space_group_name_Hall '-P 2yn'
_symmetry_space_group_name_H-M 'P 1 21/n 1'
_atom_sites_solution_hydrogens geom
_atom_sites_solution_primary direct
_atom_sites_solution_secondary difmap
_audit_creation_method SHELXL-97
_cell_angle_alpha 90.00
_cell_angle_beta 110.0750(10)
_cell_angle_gamma 90.00
_cell_formula_units_Z 4
_cell_length_a 11.6703(7)
_cell_length_b 20.3841(12)
_cell_length_c 17.0001(10)
_cell_measurement_temperature 193(2)
_cell_volume 3798.4(4)
_computing_structure_refinement 'SHELXL-97 (Sheldrick, 1997)'
_computing_structure_solution 'SHELXS-97 (Sheldrick, 1990)'
_diffrn_ambient_temperature 193(2)
_diffrn_measured_fraction_theta_full 0.999
_diffrn_measured_fraction_theta_max 0.999
_diffrn_measurement_device_type 'CCD area detector'
_diffrn_measurement_method 'phi and omega scans'
_diffrn_radiation_monochromator graphite
_diffrn_radiation_source 'normal-focus sealed tube'
_diffrn_radiation_type MoK\a
_diffrn_radiation_wavelength 0.71073
_diffrn_reflns_av_R_equivalents 0.0229
_diffrn_reflns_av_sigmaI/netI 0.0229
_diffrn_reflns_limit_h_max 12
_diffrn_reflns_limit_h_min -12
_diffrn_reflns_limit_k_max 18
_diffrn_reflns_limit_k_min -22
_diffrn_reflns_limit_l_max 14
_diffrn_reflns_limit_l_min -18
_diffrn_reflns_number 17160
_diffrn_reflns_theta_full 23.25
_diffrn_reflns_theta_max 23.25
_diffrn_reflns_theta_min 1.62
_exptl_absorpt_coefficient_mu 3.833
_exptl_absorpt_correction_T_max 0.928
_exptl_absorpt_correction_T_min 0.774
_exptl_absorpt_correction_type 'Empirical; SADABS'
_exptl_crystal_density_diffrn 1.385
_exptl_crystal_density_method 'not measured'
_exptl_crystal_F_000 1624
_refine_diff_density_max 0.854
_refine_diff_density_min -1.371
_refine_diff_density_rms 0.086
_refine_ls_extinction_method none
_refine_ls_goodness_of_fit_ref 1.556
_refine_ls_hydrogen_treatment mixed
_refine_ls_matrix_type full
_refine_ls_number_parameters 370
_refine_ls_number_reflns 5448
_refine_ls_number_restraints 0
_refine_ls_restrained_S_all 1.556
_refine_ls_R_factor_all 0.0464
_refine_ls_R_factor_gt 0.0427
_refine_ls_shift/su_max 0.003
_refine_ls_shift/su_mean 0.000
_refine_ls_structure_factor_coef Fsqd
_refine_ls_weighting_details 'calc w=1/[\s^2^(Fo^2^)+(0.0039P)^2^+8.5954P] where P=(Fo^2^+2Fc^2^)/3'
_refine_ls_weighting_scheme calc
_refine_ls_wR_factor_gt 0.0633
_refine_ls_wR_factor_ref 0.0639
_reflns_number_gt 5253
_reflns_number_total 5448
_reflns_threshold_expression >2sigma(I)
_cod_data_source_file om010984g.cif
_cod_data_source_block mono45
_cod_database_code 4076722

loop_
_symmetry_equiv_pos_as_xyz
'x, y, z'
'-x+1/2, y+1/2, -z+1/2'
'-x, -y, -z'
'x-1/2, -y-1/2, z-1/2'

loop_
_atom_site_label
_atom_site_type_symbol
_atom_site_fract_x
_atom_site_fract_y
_atom_site_fract_z
_atom_site_U_iso_or_equiv
_atom_site_adp_type
_atom_site_occupancy
_atom_site_symmetry_multiplicity
_atom_site_calc_flag
_atom_site_refinement_flags
Pt1 Pt 0.170265(19) 0.179197(11) 0.691031(13) 0.02324(7) Uani 1 1 d .
Si1 Si 0.33809(15) 0.11365(8) 0.68700(10) 0.0295(4) Uani 1 1 d .
P1 P 0.10311(13) 0.22266(7) 0.56006(9) 0.0259(3) Uani 1 1 d .
P2 P -0.00419(13) 0.22409(7) 0.70684(9) 0.0243(3) Uani 1 1 d .
C1 C -0.0546(5) 0.2525(3) 0.5370(3) 0.0296(14) Uani 1 1 d .
H1A H -0.0691 0.2887 0.4978 0.036 Uiso 1 1 calc R
H1B H -0.1108 0.2176 0.5100 0.036 Uiso 1 1 calc R
C2 C -0.0825(5) 0.2753(3) 0.6146(3) 0.0294(14) Uani 1 1 d .
H2A H -0.1698 0.2734 0.6030 0.035 Uiso 1 1 calc R
H2B H -0.0567 0.3205 0.6268 0.035 Uiso 1 1 calc R
C3 C 0.0227(6) 0.1049(3) 0.4750(4) 0.0356(15) Uani 1 1 d .
H3A H 0.0657 0.0836 0.5279 0.043 Uiso 1 1 calc R
H3B H -0.0595 0.1145 0.4733 0.043 Uiso 1 1 calc R
C4 C 0.0172(6) 0.0590(3) 0.4037(4) 0.0442(17) Uani 1 1 d .
H4A H -0.0268 0.0195 0.4078 0.053 Uiso 1 1 calc R
H4B H 0.0993 0.0464 0.4079 0.053 Uiso 1 1 calc R
C5 C -0.0465(6) 0.0920(3) 0.3190(4) 0.0433(17) Uani 1 1 d .
H5A H -0.0465 0.0625 0.2742 0.052 Uiso 1 1 calc R
H5B H -0.1306 0.1015 0.3128 0.052 Uiso 1 1 calc R
C6 C 0.0192(6) 0.1554(3) 0.3130(4) 0.0433(17) Uani 1 1 d .
H6A H 0.1014 0.1453 0.3150 0.052 Uiso 1 1 calc R
H6B H -0.0232 0.1765 0.2598 0.052 Uiso 1 1 calc R
C7 C 0.0251(6) 0.2022(3) 0.3841(3) 0.0350(15) Uani 1 1 d .
H7A H -0.0568 0.2157 0.3793 0.042 Uiso 1 1 calc R
H7B H 0.0707 0.2411 0.3802 0.042 Uiso 1 1 calc R
C8 C 0.0871(5) 0.1688(3) 0.4695(3) 0.0291(14) Uani 1 1 d .
H8A H 0.1698 0.1571 0.4723 0.035 Uiso 1 1 calc R
C9 C 0.1844(5) 0.2955(3) 0.5412(3) 0.0295(14) Uani 1 1 d .
H9A H 0.1319 0.3149 0.4884 0.035 Uiso 1 1 calc R
C10 C 0.2036(5) 0.3481(3) 0.6086(4) 0.0320(14) Uani 1 1 d .
H10A H 0.1259 0.3587 0.6145 0.038 Uiso 1 1 calc R
H10B H 0.2572 0.3312 0.6618 0.038 Uiso 1 1 calc R
C11 C 0.2590(6) 0.4102(3) 0.5866(4) 0.0431(17) Uani 1 1 d .
H11A H 0.2019 0.4294 0.5362 0.052 Uiso 1 1 calc R
H11B H 0.2734 0.4418 0.6316 0.052 Uiso 1 1 calc R
C12 C 0.3789(6) 0.3957(3) 0.5727(4) 0.0462(18) Uani 1 1 d .
H12A H 0.4077 0.4352 0.5536 0.055 Uiso 1 1 calc R
H12B H 0.4398 0.3825 0.6253 0.055 Uiso 1 1 calc R
C13 C 0.3627(7) 0.3417(3) 0.5083(4) 0.053(2) Uani 1 1 d .
H13A H 0.4416 0.3307 0.5047 0.064 Uiso 1 1 calc R
H13B H 0.3112 0.3576 0.4539 0.064 Uiso 1 1 calc R
C14 C 0.3056(6) 0.2799(3) 0.5302(4) 0.0429(17) Uani 1 1 d .
H14A H 0.2927 0.2477 0.4859 0.051 Uiso 1 1 calc R
H14B H 0.3611 0.2610 0.5815 0.051 Uiso 1 1 calc R
C15 C -0.1194(5) 0.1630(3) 0.7094(3) 0.0295(14) Uani 1 1 d .
H15A H -0.1933 0.1867 0.7073 0.035 Uiso 1 1 calc R
C16 C -0.0776(5) 0.1222(3) 0.7900(4) 0.0354(15) Uani 1 1 d .
H16A H -0.0024 0.0997 0.7946 0.043 Uiso 1 1 calc R
H16B H -0.0611 0.1512 0.8378 0.043 Uiso 1 1 calc R
C17 C -0.1732(6) 0.0721(3) 0.7917(4) 0.0429(17) Uani 1 1 d .
H17A H -0.1416 0.0460 0.8423 0.052 Uiso 1 1 calc R
H17B H -0.2453 0.0949 0.7933 0.052 Uiso 1 1 calc R
C18 C -0.2084(6) 0.0270(3) 0.7160(4) 0.0502(19) Uani 1 1 d .
H18A H -0.2741 -0.0017 0.7172 0.060 Uiso 1 1 calc R
H18B H -0.1391 -0.0001 0.7180 0.060 Uiso 1 1 calc R
C19 C -0.2494(6) 0.0668(3) 0.6354(4) 0.0505(18) Uani 1 1 d .
H19A H -0.3247 0.0895 0.6302 0.061 Uiso 1 1 calc R
H19B H -0.2656 0.0374 0.5879 0.061 Uiso 1 1 calc R
C20 C -0.1530(6) 0.1168(3) 0.6336(4) 0.0359(15) Uani 1 1 d .
H20A H -0.1836 0.1424 0.5825 0.043 Uiso 1 1 calc R
H20B H -0.0804 0.0938 0.6332 0.043 Uiso 1 1 calc R
C21 C 0.0134(5) 0.2760(3) 0.7989(3) 0.0279(13) Uani 1 1 d .
H21A H 0.0428 0.2471 0.8477 0.033 Uiso 1 1 calc R
C22 C 0.1126(5) 0.3281(3) 0.8106(4) 0.0350(14) Uani 1 1 d .
H22A H 0.1878 0.3070 0.8121 0.042 Uiso 1 1 calc R
H22B H 0.0879 0.3582 0.7635 0.042 Uiso 1 1 calc R
C23 C 0.1345(6) 0.3664(3) 0.8919(4) 0.0394(16) Uani 1 1 d .
H23A H 0.1671 0.3370 0.9393 0.047 Uiso 1 1 calc R
H23B H 0.1944 0.4005 0.8966 0.047 Uiso 1 1 calc R
C24 C 0.0186(6) 0.3971(3) 0.8949(4) 0.0451(17) Uani 1 1 d .
H24A H -0.0093 0.4301 0.8513 0.054 Uiso 1 1 calc R
H24B H 0.0349 0.4188 0.9485 0.054 Uiso 1 1 calc R
C25 C -0.0804(6) 0.3464(3) 0.8830(4) 0.0475(18) Uani 1 1 d .
H25A H -0.1552 0.3681 0.8812 0.057 Uiso 1 1 calc R
H25B H -0.0567 0.3166 0.9303 0.057 Uiso 1 1 calc R
C26 C -0.1039(5) 0.3069(3) 0.8018(4) 0.0400(16) Uani 1 1 d .
H26A H -0.1632 0.2727 0.7984 0.048 Uiso 1 1 calc R
H26B H -0.1376 0.3357 0.7539 0.048 Uiso 1 1 calc R
C27 C 0.2266(5) 0.1466(3) 0.8096(3) 0.0256(13) Uani 1 1 d .
C28 C 0.2539(5) 0.1254(3) 0.8795(3) 0.0262(13) Uani 1 1 d .
C29 C 0.2840(5) 0.0969(3) 0.9620(3) 0.0254(13) Uani 1 1 d .
C30 C 0.3995(5) 0.0708(3) 1.0033(3) 0.0285(13) Uani 1 1 d .
H30A H 0.4580 0.0719 0.9775 0.034 Uiso 1 1 calc R
C31 C 0.4285(5) 0.0433(3) 1.0824(3) 0.0338(15) Uani 1 1 d .
H31A H 0.5056 0.0256 1.1089 0.041 Uiso 1 1 calc R
C32 C 0.3430(6) 0.0422(3) 1.1215(4) 0.0390(16) Uani 1 1 d .
H32A H 0.3630 0.0242 1.1748 0.047 Uiso 1 1 calc R
C33 C 0.2283(6) 0.0674(3) 1.0823(4) 0.0425(17) Uani 1 1 d .
H33A H 0.1707 0.0661 1.1088 0.051 Uiso 1 1 calc R
C34 C 0.1986(5) 0.0949(3) 1.0027(4) 0.0361(15) Uani 1 1 d .
H34A H 0.1211 0.1122 0.9765 0.043 Uiso 1 1 calc R
C35 C 0.3153(6) 0.0269(3) 0.7179(4) 0.0484(18) Uani 1 1 d .
H35A H 0.3822 0.0001 0.7166 0.073 Uiso 1 1 calc R
H35B H 0.2405 0.0098 0.6794 0.073 Uiso 1 1 calc R
H35C H 0.3118 0.0268 0.7735 0.073 Uiso 1 1 calc R
C36 C 0.4881(6) 0.1417(4) 0.7643(5) 0.061(2) Uani 1 1 d .
H36A H 0.5523 0.1140 0.7603 0.091 Uiso 1 1 calc R
H36B H 0.4851 0.1393 0.8200 0.091 Uiso 1 1 calc R
H36C H 0.5034 0.1862 0.7521 0.091 Uiso 1 1 calc R
C37 C 0.3722(6) 0.0993(3) 0.5875(4) 0.0500(19) Uani 1 1 d .
H37A H 0.4430 0.0719 0.5993 0.075 Uiso 1 1 calc R
H37B H 0.3872 0.1406 0.5656 0.075 Uiso 1 1 calc R
H37C H 0.3037 0.0781 0.5469 0.075 Uiso 1 1 calc R

loop_
_atom_site_aniso_label
_atom_site_aniso_U_11
_atom_site_aniso_U_22
_atom_site_aniso_U_33
_atom_site_aniso_U_23
_atom_site_aniso_U_13
_atom_site_aniso_U_12
Pt1 0.02337(12) 0.02607(12) 0.02123(12) 0.00552(11) 0.00889(8) 0.00502(11)
Si1 0.0275(9) 0.0312(10) 0.0306(9) 0.0011(7) 0.0109(7) 0.0060(7)
P1 0.0291(8) 0.0274(8) 0.0227(8) 0.0049(6) 0.0108(6) 0.0044(7)
P2 0.0241(8) 0.0264(8) 0.0243(8) 0.0033(6) 0.0106(6) 0.0035(6)
C1 0.032(3) 0.029(3) 0.027(3) 0.006(3) 0.009(3) 0.003(3)
C2 0.028(3) 0.029(3) 0.033(3) 0.005(3) 0.013(3) 0.007(3)
C3 0.044(4) 0.030(4) 0.032(3) 0.002(3) 0.012(3) 0.004(3)
C4 0.049(4) 0.035(4) 0.045(4) -0.007(3) 0.012(3) 0.003(3)
C5 0.047(4) 0.050(4) 0.030(4) -0.008(3) 0.009(3) -0.002(3)
C6 0.050(4) 0.049(4) 0.029(4) -0.001(3) 0.012(3) -0.001(3)
C7 0.045(4) 0.034(4) 0.024(3) 0.000(3) 0.010(3) 0.001(3)
C8 0.035(3) 0.028(4) 0.026(3) 0.002(3) 0.014(3) 0.003(3)
C9 0.033(3) 0.033(3) 0.023(3) 0.009(3) 0.010(3) 0.004(3)
C10 0.030(3) 0.030(3) 0.036(4) 0.000(3) 0.011(3) 0.002(3)
C11 0.045(4) 0.034(4) 0.046(4) 0.004(3) 0.010(3) -0.002(3)
C12 0.043(4) 0.049(4) 0.046(4) 0.015(3) 0.014(3) -0.009(3)
C13 0.063(5) 0.054(5) 0.057(5) 0.006(4) 0.039(4) -0.015(4)
C14 0.048(4) 0.045(4) 0.048(4) -0.001(3) 0.032(3) -0.003(3)
C15 0.029(3) 0.030(4) 0.030(3) 0.003(3) 0.011(3) 0.001(3)
C16 0.036(4) 0.039(4) 0.034(4) 0.004(3) 0.015(3) -0.007(3)
C17 0.046(4) 0.044(4) 0.044(4) 0.001(3) 0.022(3) -0.012(3)
C18 0.059(5) 0.043(4) 0.058(5) -0.005(4) 0.033(4) -0.020(4)
C19 0.048(4) 0.057(5) 0.048(4) -0.012(4) 0.018(3) -0.019(4)
C20 0.040(4) 0.037(4) 0.032(3) 0.000(3) 0.014(3) -0.006(3)
C21 0.030(3) 0.034(4) 0.020(3) 0.002(3) 0.009(2) 0.002(3)
C22 0.035(3) 0.032(4) 0.039(4) 0.000(3) 0.013(3) -0.004(3)
C23 0.041(4) 0.038(4) 0.035(4) -0.005(3) 0.008(3) -0.007(3)
C24 0.056(4) 0.046(4) 0.039(4) -0.012(3) 0.024(3) -0.005(4)
C25 0.047(4) 0.056(5) 0.049(4) -0.013(3) 0.029(3) -0.001(4)
C26 0.032(4) 0.045(4) 0.049(4) -0.011(3) 0.022(3) -0.006(3)
C27 0.026(3) 0.026(3) 0.026(3) -0.001(3) 0.010(3) 0.002(3)
C28 0.024(3) 0.026(3) 0.026(3) 0.001(3) 0.005(3) 0.000(3)
C29 0.035(3) 0.023(3) 0.018(3) 0.003(2) 0.009(3) -0.003(3)
C30 0.029(3) 0.028(3) 0.028(3) 0.001(3) 0.010(3) 0.002(3)
C31 0.037(4) 0.024(3) 0.032(3) 0.005(3) 0.000(3) 0.003(3)
C32 0.052(4) 0.037(4) 0.026(3) 0.010(3) 0.010(3) -0.011(3)
C33 0.046(4) 0.050(4) 0.039(4) 0.009(3) 0.024(3) -0.008(3)
C34 0.028(3) 0.042(4) 0.038(4) 0.011(3) 0.010(3) 0.001(3)
C35 0.059(5) 0.039(4) 0.051(4) 0.003(3) 0.025(4) 0.009(4)
C36 0.031(4) 0.067(5) 0.081(6) -0.026(4) 0.014(4) 0.004(4)
C37 0.052(4) 0.052(5) 0.056(5) 0.014(4) 0.031(4) 0.024(4)

loop_
_atom_type_symbol
_atom_type_description
_atom_type_scat_dispersion_real
_atom_type_scat_dispersion_imag
_atom_type_scat_source
C C 0.0033 0.0016 'International Tables Vol C Tables 4.2.6.8 and 6.1.1.4'
H H 0.0000 0.0000 'International Tables Vol C Tables 4.2.6.8 and 6.1.1.4'
Si Si 0.0817 0.0704 'International Tables Vol C Tables 4.2.6.8 and 6.1.1.4'
P P 0.1023 0.0942 'International Tables Vol C Tables 4.2.6.8 and 6.1.1.4'
Pt Pt -1.7033 8.3905 'International Tables Vol C Tables 4.2.6.8 and 6.1.1.4'

loop_
_geom_angle_atom_site_label_1
_geom_angle_atom_site_label_2
_geom_angle_atom_site_label_3
_geom_angle
C27 Pt1 P1 176.07(16)
C27 Pt1 P2 90.70(15)
P1 Pt1 P2 86.49(5)
C27 Pt1 Si1 81.64(16)
P1 Pt1 Si1 101.55(5)
P2 Pt1 Si1 168.33(5)
C36 Si1 C35 106.0(3)
C36 Si1 C37 103.9(3)
C35 Si1 C37 101.4(3)
C36 Si1 Pt1 112.7(2)
C35 Si1 Pt1 108.7(2)
C37 Si1 Pt1 122.6(2)
C8 P1 C9 104.2(3)
C8 P1 C1 102.1(3)
C9 P1 C1 103.4(3)
C8 P1 Pt1 119.14(18)
C9 P1 Pt1 117.28(19)
C1 P1 Pt1 108.62(18)
C21 P2 C15 103.8(3)
C21 P2 C2 106.0(3)
C15 P2 C2 104.5(3)
C21 P2 Pt1 118.47(18)
C15 P2 Pt1 114.21(19)
C2 P2 Pt1 108.76(18)
C2 C1 P1 114.0(4)
C1 C2 P2 111.7(4)
C4 C3 C8 111.5(5)
C3 C4 C5 110.7(5)
C6 C5 C4 110.0(5)
C7 C6 C5 111.5(5)
C6 C7 C8 110.4(5)
C3 C8 C7 110.8(5)
C3 C8 P1 111.7(4)
C7 C8 P1 113.7(4)
C14 C9 C10 109.6(5)
C14 C9 P1 114.1(4)
C10 C9 P1 112.7(4)
C11 C10 C9 111.4(5)
C12 C11 C10 111.5(5)
C13 C12 C11 111.0(5)
C12 C13 C14 112.3(5)
C9 C14 C13 111.0(5)
C16 C15 C20 109.2(5)
C16 C15 P2 112.1(4)
C20 C15 P2 111.9(4)
C17 C16 C15 111.8(5)
C18 C17 C16 112.2(5)
C17 C18 C19 110.5(6)
C18 C19 C20 111.6(5)
C19 C20 C15 111.8(5)
C26 C21 C22 110.9(5)
C26 C21 P2 115.2(4)
C22 C21 P2 111.6(4)
C23 C22 C21 110.8(5)
C24 C23 C22 111.6(5)
C23 C24 C25 111.4(5)
C24 C25 C26 111.8(5)
C21 C26 C25 111.1(5)
C28 C27 Pt1 176.2(5)
C27 C28 C29 177.3(6)
C30 C29 C34 118.0(5)
C30 C29 C28 120.9(5)
C34 C29 C28 121.1(5)
C31 C30 C29 121.0(5)
C32 C31 C30 119.9(5)
C33 C32 C31 120.5(5)
C32 C33 C34 119.9(6)
C33 C34 C29 120.8(6)

loop_
_geom_bond_atom_site_label_1
_geom_bond_atom_site_label_2
_geom_bond_distance
Pt1 C27 2.007(6)
Pt1 P1 2.2712(14)
Pt1 P2 2.3303(14)
Pt1 Si1 2.3911(16)
Si1 C36 1.881(7)
Si1 C35 1.889(7)
Si1 C37 1.889(6)
P1 C8 1.848(5)
P1 C9 1.848(6)
P1 C1 1.848(6)
P2 C21 1.841(5)
P2 C15 1.844(6)
P2 C2 1.844(5)
C1 C2 1.534(7)
C3 C4 1.515(8)
C3 C8 1.521(8)
C4 C5 1.531(8)
C5 C6 1.524(9)
C6 C7 1.523(8)
C7 C8 1.541(7)
C9 C14 1.523(8)
C9 C10 1.529(8)
C10 C11 1.525(8)
C11 C12 1.525(9)
C12 C13 1.519(9)
C13 C14 1.529(8)
C15 C16 1.533(8)
C15 C20 1.534(8)
C16 C17 1.520(8)
C17 C18 1.519(8)
C18 C19 1.522(9)
C19 C20 1.526(8)
C21 C26 1.523(8)
C21 C22 1.532(8)
C22 C23 1.531(8)
C23 C24 1.507(8)
C24 C25 1.512(9)
C25 C26 1.539(8)
C27 C28 1.200(7)
C28 C29 1.445(7)
C29 C30 1.395(7)
C29 C34 1.396(8)
C30 C31 1.387(8)
C31 C32 1.376(8)
C32 C33 1.374(9)
C33 C34 1.393(8)
